data_7000060
loop_
_publ_author_name
'Baker, Murray V.'
'Barnard, Peter J.'
'Brayshaw, Simon K.'
'Hickey, James L.'
'Skelton, Brian W.'
'White, Allan H.'

_publ_section_title
;
 Synthetic, structural and spectroscopic studies of
 (pseudo)halo(1,3-di-tert-butylimidazol-2-ylidine)gold complexes.
;
_journal_issue 1
_journal_name_full 'Dalton transactions (Cambridge, England : 2003)'
_journal_page_first 37
_journal_page_last 43
_journal_paper_doi 10.1039/b412540a
_journal_year 2005
_chemical_formula_moiety 'C12 H23 Au1 N2'
_chemical_formula_sum 'C12 H23 Au N2'
_chemical_formula_weight 392.34
_space_group_IT_number 14
_symmetry_cell_setting monoclinic
_symmetry_space_group_name_Hall '-P 2ybc'
_symmetry_space_group_name_H-M 'P 1 21/c 1'
_audit_creation_date 04-02-23
_audit_creation_method Xtal3.6
_cell_angle_alpha 90.00000
_cell_angle_beta 102.497(5)
_cell_angle_gamma 90.00000
_cell_formula_units_Z 8
_cell_length_a 20.434(4)
_cell_length_b 10.082(2)
_cell_length_c 13.601(4)
_cell_measurement_reflns_used 5985
_cell_measurement_temperature 150(2)
_cell_measurement_theta_max 34.87
_cell_measurement_theta_min 2.26
_cell_volume 2735.6(11)
_computing_cell_refinement 'Siemens SAINT (Siemens, 1995)'
_computing_data_collection 'Siemens SMART (Siemens, 1995)'
_computing_data_reduction 'Siemens SAINT'
_computing_molecular_graphics xtal
_computing_publication_material 'xtal BONDLA CIFIO'
_computing_structure_refinement 'xtal CRYLSQ'
_computing_structure_solution xtal
_diffrn_ambient_temperature 150(2)
_diffrn_measured_fraction_theta_full 1.0
_diffrn_measured_fraction_theta_max 1.0
_diffrn_measurement_device_type
;
Bruker SMART CCD diffractometer
;
_diffrn_measurement_method '\w scans'
_diffrn_radiation_detector 'CCD area detector'
_diffrn_radiation_monochromator graphite
_diffrn_radiation_source 'sealed tube'
_diffrn_radiation_type 'Mo K\a'
_diffrn_radiation_wavelength .71073
_diffrn_reflns_av_R_equivalents .043
_diffrn_reflns_av_sigmaI/netI .052
_diffrn_reflns_limit_h_max 32
_diffrn_reflns_limit_h_min -33
_diffrn_reflns_limit_k_max 16
_diffrn_reflns_limit_k_min -16
_diffrn_reflns_limit_l_max 21
_diffrn_reflns_limit_l_min -21
_diffrn_reflns_number 48276
_diffrn_reflns_theta_full 35.13
_diffrn_reflns_theta_max 35.13
_diffrn_reflns_theta_min 2.04
_diffrn_standards_decay_% 0
_diffrn_standards_number 0
_exptl_absorpt_coefficient_mu 10.73
_exptl_absorpt_correction_T_max 1
_exptl_absorpt_correction_T_min .70
_exptl_absorpt_correction_type multi-scan
_exptl_absorpt_process_details
;
SADABS; Sheldrick, 1996
;
_exptl_crystal_colour colourless
_exptl_crystal_density_diffrn 1.905
_exptl_crystal_density_method 'not measured'
_exptl_crystal_description brisk
_exptl_crystal_F_000 1504
_exptl_crystal_size_max .14
_exptl_crystal_size_mid .1
_exptl_crystal_size_min .06
_refine_diff_density_max 3.303
_refine_diff_density_min -1.915
_refine_ls_extinction_method none
_refine_ls_goodness_of_fit_all .984
_refine_ls_goodness_of_fit_ref 1.035
_refine_ls_hydrogen_treatment noref
_refine_ls_matrix_type full
_refine_ls_number_constraints 0
_refine_ls_number_parameters 271
_refine_ls_number_reflns 9701
_refine_ls_number_restraints 0
_refine_ls_R_factor_all .041
_refine_ls_R_factor_gt .028
_refine_ls_shift/su_max .004
_refine_ls_shift/su_mean .0004
_refine_ls_structure_factor_coef F
_refine_ls_weighting_scheme calc
_refine_ls_wR_factor_all .044
_refine_ls_wR_factor_ref .041
_reflns_d_resolution_high .618
_reflns_d_resolution_low 9.955
_reflns_Friedel_coverage 0
_reflns_limit_h_max 33
_reflns_limit_h_min 0
_reflns_limit_k_max 16
_reflns_limit_k_min 0
_reflns_limit_l_max 21
_reflns_limit_l_min -21
_reflns_number_gt 9701
_reflns_number_total 12086
_reflns_threshold_expression 'F    > 4.00 sig(F   )'
_cod_data_source_file b412540a.txt
_cod_data_source_block sb5022
_cod_original_sg_symbol_Hall -p_2ybc
_cod_original_sg_symbol_H-M P_1_21/c_1
_cod_original_formula_sum 'C12 H23 Au1 N2'
_cod_database_code 7000060

loop_
_symmetry_equiv_pos_as_xyz
+x,+y,+z
-x,1/2+y,1/2-z
-x,-y,-z
+x,1/2-y,1/2+z

loop_
_atom_site_label
_atom_site_fract_x
_atom_site_fract_y
_atom_site_fract_z
_atom_site_U_iso_or_equiv
_atom_site_adp_type
_atom_site_calc_flag
_atom_site_calc_attached_atom
_atom_site_occupancy
_atom_site_disorder_assembly
_atom_site_disorder_group
Au1 .627526(7) .484397(15) .698121(11) .02658(6) Uani ? ? 1.00000 ? ?
Au2 .909783(6) .949388(12) .641907(9) .01941(5) Uani ? ? 1.00000 ? ?
C1 .6846(2) .5461(4) .5965(3) .0316(17) Uani ? ? 1.00000 ? ?
C11 .57294(17) .4264(3) .8005(3) .0226(13) Uani ? ? 1.00000 ? ?
N12 .50619(14) .4067(3) .7865(2) .0233(12) Uani ? ? 1.00000 ? ?
C121 .45735(18) .4140(4) .6868(3) .0268(14) Uani ? ? 1.00000 ? ?
C122 .4781(2) .3139(4) .6160(3) .0341(18) Uani ? ? 1.00000 ? ?
C123 .4584(2) .5550(4) .6454(4) .038(2) Uani ? ? 1.00000 ? ?
C124 .3873(2) .3804(5) .7004(3) .039(2) Uani ? ? 1.00000 ? ?
C13 .4889(2) .3753(4) .8762(3) .0303(16) Uani ? ? 1.00000 ? ?
C14 .5446(2) .3744(4) .9472(3) .0308(16) Uani ? ? 1.00000 ? ?
N15 .59678(16) .4049(3) .9009(2) .0261(13) Uani ? ? 1.00000 ? ?
C151 .6694(2) .4111(4) .9547(3) .0309(16) Uani ? ? 1.00000 ? ?
C152 .7086(2) .3101(5) .9059(4) .039(2) Uani ? ? 1.00000 ? ?
C153 .6956(2) .5519(4) .9478(4) .041(2) Uani ? ? 1.00000 ? ?
C154 .6760(3) .3720(5) 1.0650(3) .046(2) Uani ? ? 1.00000 ? ?
C2 .8850(2) 1.0090(4) .4934(3) .0248(14) Uani ? ? 1.00000 ? ?
C21 .94045(16) .8887(3) .7880(2) .0191(12) Uani ? ? 1.00000 ? ?
N22 .90358(14) .8626(3) .8572(2) .0207(11) Uani ? ? 1.00000 ? ?
C221 .82952(16) .8827(3) .8417(3) .0225(13) Uani ? ? 1.00000 ? ?
C222 .79442(18) .7887(4) .7592(3) .0310(16) Uani ? ? 1.00000 ? ?
C223 .8131(2) 1.0268(4) .8161(3) .0298(16) Uani ? ? 1.00000 ? ?
C224 .80711(19) .8493(4) .9397(3) .0295(16) Uani ? ? 1.00000 ? ?
C23 .94377(18) .8171(4) .9456(3) .0265(15) Uani ? ? 1.00000 ? ?
C24 1.00680(18) .8148(4) .9310(2) .0263(15) Uani ? ? 1.00000 ? ?
N25 1.00457(13) .8597(3) .8356(2) .0197(11) Uani ? ? 1.00000 ? ?
C251 1.06525(15) .8784(3) .7908(2) .0209(12) Uani ? ? 1.00000 ? ?
C252 1.05863(17) .7887(3) .6988(3) .0247(14) Uani ? ? 1.00000 ? ?
C253 1.0710(2) 1.0239(3) .7639(3) .0255(14) Uani ? ? 1.00000 ? ?
C254 1.12768(17) .8362(4) .8683(3) .0291(16) Uani ? ? 1.00000 ? ?
H122a .47722 .22724 .64364 .05100 Uiso ? ? 1.00000 ? ?
H122b .52242 .33283 .60844 .05100 Uiso ? ? 1.00000 ? ?
H122c .44821 .31744 .55218 .05100 Uiso ? ? 1.00000 ? ?
H123a .44523 .61542 .69004 .05500 Uiso ? ? 1.00000 ? ?
H123b .42824 .55939 .58124 .05500 Uiso ? ? 1.00000 ? ?
H123c .50245 .57478 .63749 .05500 Uiso ? ? 1.00000 ? ?
H124a .37332 .44185 .74485 .05800 Uiso ? ? 1.00000 ? ?
H124b .38768 .29305 .72956 .05800 Uiso ? ? 1.00000 ? ?
H124c .35614 .38061 .63771 .05800 Uiso ? ? 1.00000 ? ?
H13 .44455 .35755 .88626 .03700 Uiso ? ? 1.00000 ? ?
H14 .54798 .35539 1.01667 .03900 Uiso ? ? 1.00000 ? ?
H152a .69120 .22332 .91304 .05900 Uiso ? ? 1.00000 ? ?
H152b .75438 .31237 .94159 .05900 Uiso ? ? 1.00000 ? ?
H152c .70489 .33117 .83863 .05900 Uiso ? ? 1.00000 ? ?
H153a .67074 .61231 .97773 .06200 Uiso ? ? 1.00000 ? ?
H153b .69240 .57459 .87884 .06200 Uiso ? ? 1.00000 ? ?
H153c .74189 .55579 .98179 .06200 Uiso ? ? 1.00000 ? ?
H154a .65044 .43710 1.09427 .06900 Uiso ? ? 1.00000 ? ?
H154b .72091 .37720 1.09838 .06900 Uiso ? ? 1.00000 ? ?
H154c .65769 .28830 1.06961 .06900 Uiso ? ? 1.00000 ? ?
H1a .67010 .50288 .53339 .04800 Uiso ? ? 1.00000 ? ?
H1b .73074 .52789 .62206 .04800 Uiso ? ? 1.00000 ? ?
H1c .67915 .63970 .58548 .04800 Uiso ? ? 1.00000 ? ?
H222a .80655 .69886 .77919 .04700 Uiso ? ? 1.00000 ? ?
H222b .80786 .80679 .69834 .04700 Uiso ? ? 1.00000 ? ?
H222c .74742 .79790 .75016 .04700 Uiso ? ? 1.00000 ? ?
H223a .83612 1.08235 .86879 .04600 Uiso ? ? 1.00000 ? ?
H223b .76619 1.04046 .80698 .04600 Uiso ? ? 1.00000 ? ?
H223c .82663 1.04934 .75518 .04600 Uiso ? ? 1.00000 ? ?
H224a .82865 .90812 .99227 .04400 Uiso ? ? 1.00000 ? ?
H224b .81894 .76081 .95938 .04400 Uiso ? ? 1.00000 ? ?
H224c .75995 .86013 .93003 .04400 Uiso ? ? 1.00000 ? ?
H23 .92901 .79185 1.00611 .03400 Uiso ? ? 1.00000 ? ?
H24 1.04621 .78572 .97876 .03300 Uiso ? ? 1.00000 ? ?
H252a 1.05506 .69901 .71844 .03800 Uiso ? ? 1.00000 ? ?
H252b 1.09682 .79906 .67073 .03800 Uiso ? ? 1.00000 ? ?
H252c 1.01944 .81263 .65042 .03800 Uiso ? ? 1.00000 ? ?
H253a 1.07483 1.07621 .82348 .03900 Uiso ? ? 1.00000 ? ?
H253b 1.03189 1.05011 .71643 .03900 Uiso ? ? 1.00000 ? ?
H253c 1.10927 1.03654 .73672 .03900 Uiso ? ? 1.00000 ? ?
H254a 1.13298 .89003 .92530 .04300 Uiso ? ? 1.00000 ? ?
H254b 1.16587 .84491 .83821 .04300 Uiso ? ? 1.00000 ? ?
H254c 1.12343 .74562 .88539 .04300 Uiso ? ? 1.00000 ? ?
H2a .86097 1.09069 .48747 .03700 Uiso ? ? 1.00000 ? ?
H2b .85806 .94362 .45327 .03700 Uiso ? ? 1.00000 ? ?
H2c .92473 1.02214 .46876 .03700 Uiso ? ? 1.00000 ? ?

loop_
_atom_site_aniso_label
_atom_site_aniso_U_11
_atom_site_aniso_U_22
_atom_site_aniso_U_33
_atom_site_aniso_U_12
_atom_site_aniso_U_13
_atom_site_aniso_U_23
Au1 .02141(7) .03453(7) .02358(7) -.00592(5) .00439(5) .00057(5)
Au2 .01948(6) .02211(6) .01643(6) .00115(4) .00339(4) .00065(4)
C1 .0266(18) .048(2) .0204(16) -.0121(16) .0055(13) -.0003(14)
C11 .0212(15) .0223(14) .0245(15) -.0015(11) .0056(12) -.0004(11)
N12 .0197(13) .0261(13) .0248(13) -.0016(10) .0058(10) -.0024(11)
C121 .0207(15) .0285(16) .0297(17) -.0014(13) .0026(13) -.0053(13)
C122 .032(2) .036(2) .0318(19) -.0023(16) .0019(15) -.0088(16)
C123 .032(2) .033(2) .042(2) -.0007(16) -.0057(17) .0012(17)
C124 .0240(18) .052(3) .042(2) -.0068(17) .0097(16) -.007(2)
C13 .0291(18) .0332(18) .0321(18) -.0038(14) .0146(15) -.0045(15)
C14 .036(2) .0320(17) .0263(17) -.0012(15) .0114(15) -.0038(14)
N15 .0275(15) .0251(14) .0260(14) -.0024(11) .0063(11) -.0019(11)
C151 .0309(18) .0318(17) .0265(17) -.0016(15) -.0014(14) -.0030(14)
C152 .027(2) .039(2) .048(2) .0037(16) -.0017(17) -.0009(19)
C153 .037(2) .033(2) .045(3) -.0087(17) -.0065(19) -.0024(18)
C154 .052(3) .054(3) .0252(19) -.002(2) -.0038(18) .0007(19)
C2 .0283(17) .0265(16) .0193(14) -.0013(13) .0042(13) .0010(12)
C21 .0181(13) .0215(13) .0177(13) -.0012(10) .0040(10) -.0014(10)
N22 .0198(12) .0231(12) .0194(12) -.0014(10) .0049(10) .0008(10)
C221 .0190(14) .0252(14) .0239(15) .0008(11) .0059(12) -.0007(12)
C222 .0212(16) .039(2) .0314(18) -.0023(14) .0026(14) -.0067(15)
C223 .0271(18) .0275(16) .037(2) .0068(13) .0123(15) .0014(14)
C224 .0255(17) .0337(18) .0332(18) .0007(14) .0151(14) -.0000(15)
C23 .0249(16) .0362(18) .0187(14) .0022(13) .0054(12) .0061(13)
C24 .0254(16) .0342(17) .0185(14) -.0003(13) .0028(12) .0079(13)
N25 .0173(12) .0223(12) .0201(12) -.0010(9) .0055(9) .0020(9)
C251 .0159(13) .0241(14) .0230(14) -.0013(11) .0049(11) .0010(11)
C252 .0236(15) .0241(15) .0284(16) .0009(12) .0099(13) -.0025(12)
C253 .0265(17) .0223(14) .0278(17) -.0038(12) .0059(14) .0017(12)
C254 .0182(15) .0352(18) .0323(18) -.0022(13) .0023(13) .0049(15)

loop_
_atom_type_symbol
_atom_type_description
_atom_type_oxidation_number
_atom_type_number_in_cell
_atom_type_scat_dispersion_real
_atom_type_scat_dispersion_imag
_atom_type_scat_source
C ? 0 96 .002 .002 'IT Vol C. Table 6.1.1.4  Table 6.1.1.5'
H ? 0 184 0 0 'IT Vol C. Table 6.1.1.4  Table 6.1.1.5'
Au ? 0 8 -2.688 8.798 'IT Vol C. Table 6.1.1.4  Table 6.1.1.5'
N ? 0 16 .004 .003 'IT Vol C. Table 6.1.1.4  Table 6.1.1.5'

loop_
_diffrn_attenuator_code
_diffrn_attenuator_scale
? ?

loop_
_geom_angle_atom_site_label_1
_geom_angle_atom_site_label_2
_geom_angle_atom_site_label_3
_geom_angle_site_symmetry_1
_geom_angle_site_symmetry_2
_geom_angle_site_symmetry_3
_geom_angle
_geom_angle_publ_flag
C1 Au1 C11 . . . 178.64(13) ?
C2 Au2 C21 . . . 176.36(15) ?
Au1 C1 H1a . . . 110.5 ?
Au1 C1 H1b . . . 110.6 ?
Au1 C1 H1c . . . 109.5 ?
H1a C1 H1b . . . 109.5 ?
H1a C1 H1c . . . 107.9 ?
H1b C1 H1c . . . 108.7 ?
Au1 C11 N12 . . . 128.9(3) ?
Au1 C11 N15 . . . 126.6(3) ?
N12 C11 N15 . . . 104.4(3) ?
C11 N12 C121 . . . 125.0(3) ?
C11 N12 C13 . . . 110.7(3) ?
C121 N12 C13 . . . 124.3(3) ?
N12 C121 C122 . . . 108.5(3) ?
N12 C121 C123 . . . 108.6(3) ?
N12 C121 C124 . . . 109.8(3) ?
C122 C121 C123 . . . 110.8(4) ?
C122 C121 C124 . . . 109.2(3) ?
C123 C121 C124 . . . 109.9(3) ?
C121 C122 H122a . . . 109.1 ?
C121 C122 H122b . . . 109.8 ?
C121 C122 H122c . . . 110.0 ?
H122a C122 H122b . . . 109.1 ?
H122a C122 H122c . . . 109.4 ?
H122b C122 H122c . . . 109.5 ?
C121 C123 H123a . . . 109.6 ?
C121 C123 H123b . . . 108.8 ?
C121 C123 H123c . . . 109.1 ?
H123a C123 H123b . . . 109.9 ?
H123a C123 H123c . . . 110.3 ?
H123b C123 H123c . . . 109.1 ?
C121 C124 H124a . . . 110.7 ?
C121 C124 H124b . . . 109.3 ?
C121 C124 H124c . . . 111.0 ?
H124a C124 H124b . . . 108.0 ?
H124a C124 H124c . . . 109.5 ?
H124b C124 H124c . . . 108.4 ?
N12 C13 C14 . . . 107.7(4) ?
N12 C13 H13 . . . 126.8 ?
C14 C13 H13 . . . 125.5 ?
C13 C14 N15 . . . 106.9(3) ?
C13 C14 H14 . . . 126.4 ?
N15 C14 H14 . . . 126.7 ?
C11 N15 C14 . . . 110.3(3) ?
C11 N15 C151 . . . 125.5(3) ?
C14 N15 C151 . . . 124.2(3) ?
N15 C151 C152 . . . 108.3(3) ?
N15 C151 C153 . . . 109.2(3) ?
N15 C151 C154 . . . 109.5(4) ?
C152 C151 C153 . . . 111.6(4) ?
C152 C151 C154 . . . 108.1(4) ?
C153 C151 C154 . . . 110.0(4) ?
C151 C152 H152a . . . 108.8 ?
C151 C152 H152b . . . 108.0 ?
C151 C152 H152c . . . 109.6 ?
H152a C152 H152b . . . 108.4 ?
H152a C152 H152c . . . 110.9 ?
H152b C152 H152c . . . 111.0 ?
C151 C153 H153a . . . 110.3 ?
C151 C153 H153b . . . 109.4 ?
C151 C153 H153c . . . 109.3 ?
H153a C153 H153b . . . 110.0 ?
H153a C153 H153c . . . 109.5 ?
H153b C153 H153c . . . 108.3 ?
C151 C154 H154a . . . 106.6 ?
C151 C154 H154b . . . 109.3 ?
C151 C154 H154c . . . 110.4 ?
H154a C154 H154b . . . 108.7 ?
H154a C154 H154c . . . 109.0 ?
H154b C154 H154c . . . 112.7 ?
Au2 C2 H2a . . . 110.3 ?
Au2 C2 H2b . . . 110.4 ?
Au2 C2 H2c . . . 109.8 ?
H2a C2 H2b . . . 109.0 ?
H2a C2 H2c . . . 108.2 ?
H2b C2 H2c . . . 109.0 ?
Au2 C21 N22 . . . 129.4(2) ?
Au2 C21 N25 . . . 126.0(3) ?
N22 C21 N25 . . . 104.6(3) ?
C21 N22 C221 . . . 125.1(3) ?
C21 N22 C23 . . . 110.8(3) ?
C221 N22 C23 . . . 124.2(3) ?
N22 C221 C222 . . . 108.7(3) ?
N22 C221 C223 . . . 109.2(3) ?
N22 C221 C224 . . . 109.3(3) ?
C222 C221 C223 . . . 112.5(3) ?
C222 C221 C224 . . . 108.8(3) ?
C223 C221 C224 . . . 108.4(3) ?
C221 C222 H222a . . . 109.0 ?
C221 C222 H222b . . . 110.2 ?
C221 C222 H222c . . . 109.7 ?
H222a C222 H222b . . . 108.9 ?
H222a C222 H222c . . . 108.7 ?
H222b C222 H222c . . . 110.3 ?
C221 C223 H223a . . . 110.1 ?
C221 C223 H223b . . . 109.6 ?
C221 C223 H223c . . . 109.6 ?
H223a C223 H223b . . . 109.5 ?
H223a C223 H223c . . . 109.0 ?
H223b C223 H223c . . . 108.9 ?
C221 C224 H224a . . . 109.7 ?
C221 C224 H224b . . . 110.2 ?
C221 C224 H224c . . . 109.8 ?
H224a C224 H224b . . . 108.9 ?
H224a C224 H224c . . . 108.6 ?
H224b C224 H224c . . . 109.6 ?
N22 C23 C24 . . . 106.6(3) ?
N22 C23 H23 . . . 126.2 ?
C24 C23 H23 . . . 127.2 ?
C23 C24 N25 . . . 107.4(3) ?
C23 C24 H24 . . . 126.3 ?
N25 C24 H24 . . . 126.3 ?
C21 N25 C24 . . . 110.7(3) ?
C21 N25 C251 . . . 124.9(3) ?
C24 N25 C251 . . . 124.3(3) ?
N25 C251 C252 . . . 108.8(3) ?
N25 C251 C253 . . . 109.4(3) ?
N25 C251 C254 . . . 108.9(3) ?
C252 C251 C253 . . . 111.8(3) ?
C252 C251 C254 . . . 108.2(3) ?
C253 C251 C254 . . . 109.7(3) ?
C251 C252 H252a . . . 109.4 ?
C251 C252 H252b . . . 109.3 ?
C251 C252 H252c . . . 109.2 ?
H252a C252 H252b . . . 109.8 ?
H252a C252 H252c . . . 109.4 ?
H252b C252 H252c . . . 109.8 ?
C251 C253 H253a . . . 108.9 ?
C251 C253 H253b . . . 109.5 ?
C251 C253 H253c . . . 109.8 ?
H253a C253 H253b . . . 108.9 ?
H253a C253 H253c . . . 109.6 ?
H253b C253 H253c . . . 110.1 ?
C251 C254 H254a . . . 109.9 ?
C251 C254 H254b . . . 108.4 ?
C251 C254 H254c . . . 109.2 ?
H254a C254 H254b . . . 110.0 ?
H254a C254 H254c . . . 110.8 ?
H254b C254 H254c . . . 108.5 ?

loop_
_geom_bond_atom_site_label_1
_geom_bond_atom_site_label_2
_geom_bond_site_symmetry_1
_geom_bond_site_symmetry_2
_geom_bond_distance
_geom_bond_publ_flag
Au1 C1 . . 2.088(4) ?
Au1 C11 . . 2.049(4) ?
Au2 C2 . . 2.063(4) ?
Au2 C21 . . 2.044(3) ?
C1 H1a . . .951 ?
C1 H1b . . .949 ?
C1 H1c . . .958 ?
C11 N12 . . 1.351(5) ?
C11 N15 . . 1.364(5) ?
N12 C121 . . 1.502(4) ?
N12 C13 . . 1.377(5) ?
C121 C122 . . 1.518(6) ?
C121 C123 . . 1.531(6) ?
C121 C124 . . 1.520(6) ?
C122 H122a . . .953 ?
C122 H122b . . .952 ?
C122 H122c . . .948 ?
C123 H123a . . .940 ?
C123 H123b . . .954 ?
C123 H123c . . .950 ?
C124 H124a . . .952 ?
C124 H124b . . .966 ?
C124 H124c . . .948 ?
C13 C14 . . 1.323(5) ?
C13 H13 . . .963 ?
C14 N15 . . 1.386(6) ?
C14 H14 . . .952 ?
N15 C151 . . 1.508(5) ?
C151 C152 . . 1.532(6) ?
C151 C153 . . 1.527(6) ?
C151 C154 . . 1.529(6) ?
C152 H152a . . .957 ?
C152 H152b . . .956 ?
C152 H152c . . .927 ?
C153 H153a . . .940 ?
C153 H153b . . .954 ?
C153 H153c . . .959 ?
C154 H154a . . .975 ?
C154 H154b . . .934 ?
C154 H154c . . .930 ?
C2 H2a . . .954 ?
C2 H2b . . .952 ?
C2 H2c . . .952 ?
C21 N22 . . 1.352(5) ?
C21 N25 . . 1.362(4) ?
N22 C221 . . 1.496(4) ?
N22 C23 . . 1.379(4) ?
C221 C222 . . 1.525(5) ?
C221 C223 . . 1.515(5) ?
C221 C224 . . 1.537(6) ?
C222 H222a . . .962 ?
C222 H222b . . .944 ?
C222 H222c . . .946 ?
C223 H223a . . .949 ?
C223 H223b . . .950 ?
C223 H223c . . .956 ?
C224 H224a . . .960 ?
C224 H224b . . .948 ?
C224 H224c . . .950 ?
C23 C24 . . 1.345(5) ?
C23 H23 . . .970 ?
C24 N25 . . 1.365(4) ?
C24 H24 . . .964 ?
N25 C251 . . 1.507(5) ?
C251 C252 . . 1.527(5) ?
C251 C253 . . 1.522(5) ?
C251 C254 . . 1.529(4) ?
C252 H252a . . .950 ?
C252 H252b . . .946 ?
C252 H252c . . .951 ?
C253 H253a . . .956 ?
C253 H253b . . .950 ?
C253 H253c . . .942 ?
C254 H254a . . .934 ?
C254 H254b . . .960 ?
C254 H254c . . .951 ?

loop_
_cod_related_entry_id
_cod_related_entry_database
_cod_related_entry_code
1 ChemSpider 30652564
